data_4313331
loop_
_publ_author_name
'Tony C. H. Lam'
'Eddie Y. Y. Chan'
'Wing-Leung Mak'
'Samuel M. F. Lo'
'Ian D. Williams'
'Wing-Tak Wong'
'Wa-Hung Leung'

_publ_section_title
;
 Half-Sandwich Titanium(IV) Complexes with Kl\"aui's Tripod Ligand
;
_journal_name_full 'Inorganic Chemistry'
_journal_page_first 1842
_journal_page_last 1847
_journal_paper_doi 10.1021/ic020287w
_journal_volume 42
_journal_year 2003
_chemical_formula_sum 'C23 H35 Cl5 Co O11 P3 Ti'
_chemical_formula_weight 864.50
_chemical_name_common '[LOEtTi(Cl4cat)Cl]'
_chemical_name_systematic
;
  ?
;
_space_group_IT_number 62
_symmetry_cell_setting orthorhombic
_symmetry_space_group_name_Hall '-P 2ac 2n'
_symmetry_space_group_name_H-M 'P n m a'
_atom_sites_solution_hydrogens geom
_atom_sites_solution_primary direct
_atom_sites_solution_secondary difmap
_audit_creation_method SHELXL
_cell_angle_alpha 90.00
_cell_angle_beta 90.00
_cell_angle_gamma 90.00
_cell_formula_units_Z 4
_cell_length_a 17.298(8)
_cell_length_b 14.489(7)
_cell_length_c 14.396(7)
_cell_measurement_temperature 293(2)
_cell_volume 3608(3)
_computing_structure_refinement 'SHELXL-93 (Sheldrick, 1993)'
_computing_structure_solution 'SHELXS-86 (Sheldrick, 1990)'
_diffrn_ambient_temperature 293(2)
_diffrn_radiation_monochromator graphite
_diffrn_radiation_source 'fine-focus sealed tube'
_diffrn_radiation_type MoK\a
_diffrn_radiation_wavelength 0.71073
_diffrn_reflns_av_R_equivalents 0.0545
_diffrn_reflns_av_sigmaI/netI 0.1119
_diffrn_reflns_limit_h_max 16
_diffrn_reflns_limit_h_min -1
_diffrn_reflns_limit_k_max 0
_diffrn_reflns_limit_k_min -13
_diffrn_reflns_limit_l_max 13
_diffrn_reflns_limit_l_min 0
_diffrn_reflns_number 1921
_diffrn_reflns_theta_max 19.99
_diffrn_reflns_theta_min 1.84
_exptl_absorpt_coefficient_mu 1.234
_exptl_absorpt_correction_T_max 0.96
_exptl_absorpt_correction_T_min 0.87
_exptl_absorpt_correction_type Semi-empirical
_exptl_crystal_colour Brown?
_exptl_crystal_density_diffrn 1.591
_exptl_crystal_description Bar
_exptl_crystal_F_000 1760
_exptl_crystal_size_max 0.4
_exptl_crystal_size_mid 0.1
_exptl_crystal_size_min 0.05
_refine_diff_density_max 0.395
_refine_diff_density_min -0.357
_refine_diff_density_rms 0.079
_refine_ls_extinction_method none
_refine_ls_goodness_of_fit_all 1.082
_refine_ls_goodness_of_fit_obs 1.282
_refine_ls_matrix_type full
_refine_ls_number_parameters 213
_refine_ls_number_reflns 1765
_refine_ls_number_restraints 16
_refine_ls_restrained_S_all 1.115
_refine_ls_restrained_S_obs 1.274
_refine_ls_R_factor_all 0.1634
_refine_ls_R_factor_obs 0.0734
_refine_ls_shift/esd_max -0.097
_refine_ls_shift/esd_mean 0.009
_refine_ls_structure_factor_coef Fsqd
_refine_ls_weighting_details 'w=1/[\s^2^(Fo^2^)+(0.0560P)^2^+8.7000P] where P=(Fo^2^+2Fc^2^)/3'
_refine_ls_weighting_scheme calc
_refine_ls_wR_factor_all 0.1791
_refine_ls_wR_factor_obs 0.1372
_reflns_number_observed 887
_reflns_number_total 1772
_reflns_observed_criterion >2sigma(I)
_cod_data_source_file ic020287w_4.cif
_cod_data_source_block LOEtTi(Cl4cat)Cl
_cod_depositor_comments
;
The following automatic conversions were performed:

'_symmetry_cell_setting' value 'Orthorhombic' changed to
'orthorhombic' according to the built-in table from CIF Core
dictionary named 'cif_core.dic' version 2.4.1 from 2010-06-29.

Automatic conversion script
Id: cif_fix_values 1646 2011-03-28 12:23:43Z adriana 

The following automatic conversions were performed:

'_refine_ls_weighting_scheme' value 'calc
w=1/[\s^2^(Fo^2^)+(0.0560P)^2^+8.7000P] where P=(Fo^2^+2Fc^2^)/3' was
changed to 'calc'. New tag '_refine_ls_weighting_details' was
created. The value of the new tag was set to
'w=1/[\s^2^(Fo^2^)+(0.0560P)^2^+8.7000P] where P=(Fo^2^+2Fc^2^)/3'.

Automatic conversion script
Id: cif_fix_values 3143 2015-03-26 13:38:13Z robertas 
;
_cod_original_cell_volume 3608.1(30)
_cod_database_code 4313331

loop_
_symmetry_equiv_pos_as_xyz
'x, y, z'
'-x+1/2, -y, z+1/2'
'-x, y+1/2, -z'
'x+1/2, -y+1/2, -z+1/2'
'-x, -y, -z'
'x-1/2, y, -z-1/2'
'x, -y-1/2, z'
'-x-1/2, y-1/2, z-1/2'

loop_
_atom_site_aniso_label
_atom_site_aniso_U_11
_atom_site_aniso_U_22
_atom_site_aniso_U_33
_atom_site_aniso_U_23
_atom_site_aniso_U_13
_atom_site_aniso_U_12
Co1 0.059(2) 0.064(2) 0.064(2) 0.000 -0.008(2) 0.000
Ti1 0.079(3) 0.056(2) 0.057(3) 0.000 -0.009(2) 0.000
P1 0.058(3) 0.066(3) 0.065(3) -0.007(2) -0.006(3) 0.007(2)
P2 0.063(4) 0.062(4) 0.079(5) 0.000 0.006(4) 0.000
Cl1 0.073(4) 0.149(6) 0.086(5) 0.000 -0.019(4) 0.000
Cl2 0.187(5) 0.072(3) 0.117(4) 0.012(3) -0.010(4) 0.013(3)
Cl3 0.165(5) 0.126(4) 0.078(3) 0.022(3) -0.019(3) 0.007(4)
O1 0.077(7) 0.078(7) 0.073(7) -0.013(6) -0.030(6) 0.016(6)
O2 0.085(11) 0.095(11) 0.046(9) 0.000 0.003(9) 0.000
O3 0.118(9) 0.069(7) 0.028(6) -0.016(5) -0.019(6) 0.010(7)
O11 0.075(7) 0.126(9) 0.084(7) -0.004(7) -0.010(7) 0.043(7)
O12 0.108(8) 0.064(7) 0.093(8) 0.006(7) -0.042(7) -0.008(7)
O21 0.087(8) 0.116(9) 0.113(10) 0.003(8) 0.014(7) -0.028(8)
C31 0.060(11) 0.055(11) 0.129(16) 0.045(11) -0.005(11) 0.008(8)
C32 0.076(12) 0.061(11) 0.125(16) 0.003(12) -0.021(12) 0.004(10)
C33 0.100(13) 0.094(13) 0.037(9) -0.026(8) -0.023(9) 0.006(9)
C1 0.085(50) 0.066(80) 0.052(42) 0.000 -0.027(29) 0.000
C2 0.120(43) 0.044(30) 0.042(30) -0.050(23) -0.040(28) 0.038(29)
C3 0.036(25) 0.055(31) 0.098(32) -0.004(30) -0.039(21) 0.003(20)

loop_
_atom_site_label
_atom_site_type_symbol
_atom_site_fract_x
_atom_site_fract_y
_atom_site_fract_z
_atom_site_U_iso_or_equiv
_atom_site_thermal_displace_type
_atom_site_occupancy
_atom_site_calc_flag
_atom_site_refinement_flags
_atom_site_disorder_group
Co1 Co 0.2656(2) 0.2500 0.4141(2) 0.0622(10) Uani 1 d S .
Ti1 Ti 0.4017(2) 0.2500 0.6323(3) 0.0640(12) Uani 1 d S .
P1 P 0.3484(2) 0.1415(3) 0.4477(3) 0.0628(12) Uani 1 d . .
P2 P 0.2241(4) 0.2500 0.5573(4) 0.068(2) Uani 1 d S .
Cl1 Cl 0.5349(3) 0.2500 0.6130(4) 0.102(2) Uani 1 d S .
Cl2 Cl 0.4180(3) 0.0341(3) 0.9005(3) 0.125(2) Uani 1 d . .
Cl3 Cl 0.4315(3) 0.1438(3) 1.0900(3) 0.123(2) Uani 1 d . .
O1 O 0.3917(5) 0.1514(6) 0.5384(6) 0.076(3) Uani 1 d . .
O2 O 0.2866(8) 0.2500 0.6315(9) 0.076(4) Uani 1 d S .
O3 O 0.4022(6) 0.1554(6) 0.7319(6) 0.072(3) Uani 1 d . .
O11 O 0.4095(6) 0.1310(7) 0.3666(7) 0.095(3) Uani 1 d D .
O12 O 0.3069(6) 0.0452(7) 0.4456(7) 0.088(3) Uani 1 d D .
O21 O 0.1693(6) 0.1640(8) 0.5729(8) 0.105(4) Uani 1 d D .
C31 C 0.4111(8) 0.1985(10) 0.8113(15) 0.081(5) Uani 1 d . .
C32 C 0.4172(8) 0.1563(10) 0.9052(14) 0.087(5) Uani 1 d . .
C33 C 0.4265(9) 0.2022(9) 0.9888(10) 0.077(5) Uani 1 d . .
C1 C 0.2550(32) 0.2500 0.2765(34) 0.068(22) Uani 0.50 d SPD .
H1A H 0.3001(32) 0.2500 0.2377(34) 0.081 Uiso 0.50 d SPR .
C1A C 0.2595(24) 0.2005(43) 0.2730(30) 0.075(26) Uiso 0.50 d PD .
H1AA H 0.2945(24) 0.1606(43) 0.2405(30) 0.090 Uiso 0.50 d PR .
C2 C 0.2192(20) 0.1662(22) 0.3023(23) 0.069(13) Uani 0.50 d PD .
H2A H 0.2317(20) 0.1027(22) 0.2909(23) 0.082 Uiso 0.50 d PR .
C2A C 0.2000(27) 0.1796(31) 0.3355(39) 0.084(22) Uiso 0.50 d PD .
H2AA H 0.1853(27) 0.1168(31) 0.3471(39) 0.101 Uiso 0.50 d PR .
C3 C 0.1594(17) 0.1969(24) 0.3612(28) 0.063(9) Uani 0.50 d PD .
H3A H 0.1224(17) 0.1596(24) 0.3937(28) 0.075 Uiso 0.50 d PR .
C3A C 0.1515(33) 0.2500 0.3671(51) 0.054(25) Uiso 0.50 d SPD .
H3AA H 0.1092(33) 0.2500 0.4102(51) 0.065 Uiso 0.50 d SPR .
C11 C 0.4898(13) 0.1329(32) 0.3741(31) 0.147(18) Uiso 0.50 d PD .
H11A H 0.5032(13) 0.1144(32) 0.4360(31) 0.177 Uiso 0.50 d PR .
H11B H 0.5105(13) 0.1935(32) 0.3633(31) 0.177 Uiso 0.50 d PR .
C11A C 0.4780(13) 0.0763(22) 0.3812(23) 0.088(11) Uiso 0.50 d PD .
H11C H 0.4651(13) 0.0161(22) 0.3581(23) 0.106 Uiso 0.50 d PR .
H11D H 0.4915(13) 0.0706(22) 0.4456(23) 0.106 Uiso 0.50 d PR .
C12 C 0.5201(24) 0.0629(26) 0.3068(26) 0.130(17) Uiso 0.50 d PD .
H12D H 0.5753(24) 0.0612(26) 0.3130(26) 0.195 Uiso 0.50 d PR .
H12E H 0.4993(24) 0.0025(26) 0.3183(26) 0.195 Uiso 0.50 d PR .
H12F H 0.5067(24) 0.0821(26) 0.2451(26) 0.195 Uiso 0.50 d PR .
C12A C 0.5463(17) 0.1074(27) 0.3238(24) 0.110(14) Uiso 0.50 d PD .
H12A H 0.5901(17) 0.0671(27) 0.3301(24) 0.165 Uiso 0.50 d PR .
H12B H 0.5325(17) 0.1124(27) 0.2595(24) 0.165 Uiso 0.50 d PR .
H12C H 0.5592(17) 0.1673(27) 0.3476(24) 0.165 Uiso 0.50 d PR .
C13 C 0.2915(21) -0.0163(17) 0.5159(18) 0.109(13) Uiso 0.50 d PD .
H13A H 0.2383(21) -0.0032(17) 0.5292(18) 0.131 Uiso 0.50 d PR .
H13D H 0.3204(21) -0.0031(17) 0.5713(18) 0.131 Uiso 0.50 d PR .
C13A C 0.3420(17) -0.0364(16) 0.4770(24) 0.093(11) Uiso 0.50 d PD .
H13B H 0.3443(17) -0.0343(16) 0.5436(24) 0.112 Uiso 0.50 d PR .
H13C H 0.3920(17) -0.0513(16) 0.4525(24) 0.112 Uiso 0.50 d PR .
C14 C 0.2852(18) -0.1178(17) 0.5048(23) 0.071(11) Uiso 0.50 d PD .
H14A H 0.2665(18) -0.1518(17) 0.5574(23) 0.107 Uiso 0.50 d PR .
H14B H 0.2550(18) -0.1333(17) 0.4510(23) 0.107 Uiso 0.50 d PR .
H14C H 0.3384(18) -0.1332(17) 0.4937(23) 0.107 Uiso 0.50 d PR .
C14A C 0.2845(23) -0.1109(27) 0.4554(33) 0.153(22) Uiso 0.50 d PD .
H14D H 0.2963(23) -0.1724(27) 0.4759(33) 0.229 Uiso 0.50 d PR .
H14E H 0.2352(23) -0.0925(27) 0.4798(33) 0.229 Uiso 0.50 d PR .
H14F H 0.2829(23) -0.1095(27) 0.3888(33) 0.229 Uiso 0.50 d PR .
C21 C 0.1340(20) 0.1365(27) 0.6562(19) 0.132(15) Uiso 0.50 d PD .
H21A H 0.0844(20) 0.1109(27) 0.6409(19) 0.159 Uiso 0.50 d PR .
H21B H 0.1252(20) 0.1920(27) 0.6910(19) 0.159 Uiso 0.50 d PR .
C21A C 0.1847(29) 0.0860(25) 0.6259(28) 0.210(25) Uiso 0.50 d PD .
H21C H 0.2386(29) 0.0765(25) 0.6385(28) 0.252 Uiso 0.50 d PR .
H21D H 0.1668(29) 0.0336(25) 0.5913(28) 0.252 Uiso 0.50 d PR .
C22 C 0.1860(25) 0.0852(30) 0.7186(30) 0.152(18) Uiso 0.50 d PD .
H22A H 0.1560(25) 0.0732(30) 0.7735(30) 0.228 Uiso 0.50 d PR .
H22B H 0.1938(25) 0.0286(30) 0.6853(30) 0.228 Uiso 0.50 d PR .
H22C H 0.2351(25) 0.1107(30) 0.7360(30) 0.228 Uiso 0.50 d PR .
C22A C 0.1339(25) 0.0806(31) 0.7072(31) 0.149(18) Uiso 0.50 d PD .
H22D H 0.1428(25) 0.0239(31) 0.7399(31) 0.224 Uiso 0.50 d PR .
H22E H 0.1523(25) 0.1314(31) 0.7439(31) 0.224 Uiso 0.50 d PR .
H22F H 0.0795(25) 0.0879(31) 0.6960(31) 0.224 Uiso 0.50 d PR .

loop_
_atom_type_symbol
_atom_type_description
_atom_type_scat_dispersion_real
_atom_type_scat_dispersion_imag
_atom_type_scat_source
C C 0.0033 0.0016 'International Tables Vol C Tables 4.2.6.8 and 6.1.1.4'
H H 0.0000 0.0000 'International Tables Vol C Tables 4.2.6.8 and 6.1.1.4'
O O 0.0106 0.0060 'International Tables Vol C Tables 4.2.6.8 and 6.1.1.4'
P P 0.1023 0.0942 'International Tables Vol C Tables 4.2.6.8 and 6.1.1.4'
Cl Cl 0.1484 0.1585 'International Tables Vol C Tables 4.2.6.8 and 6.1.1.4'
Ti Ti 0.2776 0.4457 'International Tables Vol C Tables 4.2.6.8 and 6.1.1.4'
Co Co 0.3494 0.9721 'International Tables Vol C Tables 4.2.6.8 and 6.1.1.4'

loop_
_geom_angle_atom_site_label_1
_geom_angle_atom_site_label_2
_geom_angle_atom_site_label_3
_geom_angle
_geom_angle_site_symmetry_1
_geom_angle_site_symmetry_3
_geom_angle_publ_flag
C2A Co1 C2A 64.9(30) . 7_565 ?
C2A Co1 C1 49.6(21) . . ?
C2A Co1 C1 49.6(21) 7_565 . ?
C2A Co1 C3A 40.7(11) . . ?
C2A Co1 C3A 40.7(11) 7_565 . ?
C1 Co1 C3A 65.8(23) . . ?
C2A Co1 C3 57.7(15) . 7_565 ?
C2A Co1 C3 22.9(15) 7_565 7_565 ?
C1 Co1 C3 64.2(17) . 7_565 ?
C3A Co1 C3 21.4(10) . 7_565 ?
C2A Co1 C3 22.9(15) . . ?
C2A Co1 C3 57.7(15) 7_565 . ?
C1 Co1 C3 64.2(17) . . ?
C3A Co1 C3 21.4(10) . . ?
C3 Co1 C3 42.3(19) 7_565 . ?
C2A Co1 C2 68.7(13) . 7_565 ?
C2A Co1 C2 15.6(14) 7_565 7_565 ?
C1 Co1 C2 39.4(7) . 7_565 ?
C3A Co1 C2 53.8(18) . 7_565 ?
C3 Co1 C2 38.2(7) 7_565 7_565 ?
C3 Co1 C2 67.5(14) . 7_565 ?
C2A Co1 C2 15.6(14) . . ?
C2A Co1 C2 68.7(13) 7_565 . ?
C1 Co1 C2 39.4(7) . . ?
C3A Co1 C2 53.8(18) . . ?
C3 Co1 C2 67.5(14) 7_565 . ?
C3 Co1 C2 38.2(7) . . ?
C2 Co1 C2 68.0(19) 7_565 . ?
C2A Co1 C1A 65.7(20) . 7_565 ?
C2A Co1 C1A 39.8(9) 7_565 7_565 ?
C1 Co1 C1A 19.5(15) . 7_565 ?
C3A Co1 C1A 69.4(21) . 7_565 ?
C3 Co1 C1A 60.1(15) 7_565 7_565 ?
C3 Co1 C1A 75.0(17) . 7_565 ?
C2 Co1 C1A 25.5(16) 7_565 7_565 ?
C2 Co1 C1A 57.9(15) . 7_565 ?
C2A Co1 C1A 39.8(9) . . ?
C2A Co1 C1A 65.7(20) 7_565 . ?
C1 Co1 C1A 19.5(15) . . ?
C3A Co1 C1A 69.4(21) . . ?
C3 Co1 C1A 75.0(17) 7_565 . ?
C3 Co1 C1A 60.1(15) . . ?
C2 Co1 C1A 57.9(15) 7_565 . ?
C2 Co1 C1A 25.5(16) . . ?
C1A Co1 C1A 38.8(31) 7_565 . ?
C2A Co1 P1 97.9(14) . . ?
C2A Co1 P1 155.7(15) 7_565 . ?
C1 Co1 P1 106.3(11) . . ?
C3A Co1 P1 133.86(13) . . ?
C3 Co1 P1 154.8(9) 7_565 . ?
C3 Co1 P1 112.6(9) . . ?
C2 Co1 P1 144.1(8) 7_565 . ?
C2 Co1 P1 90.2(10) . . ?
C1A Co1 P1 118.7(12) 7_565 . ?
C1A Co1 P1 90.1(15) . . ?
C2A Co1 P1 155.7(15) . 7_565 ?
C2A Co1 P1 97.9(14) 7_565 7_565 ?
C1 Co1 P1 106.3(11) . 7_565 ?
C3A Co1 P1 133.86(13) . 7_565 ?
C3 Co1 P1 112.6(9) 7_565 7_565 ?
C3 Co1 P1 154.8(9) . 7_565 ?
C2 Co1 P1 90.2(10) 7_565 7_565 ?
C2 Co1 P1 144.1(8) . 7_565 ?
C1A Co1 P1 90.1(15) 7_565 7_565 ?
C1A Co1 P1 118.7(12) . 7_565 ?
P1 Co1 P1 92.3(3) . 7_565 ?
O1 Ti1 O1 92.7(5) 7_565 . ?
O1 Ti1 O3 174.5(4) 7_565 . ?
O1 Ti1 O3 89.7(4) . . ?
O1 Ti1 O3 89.7(4) 7_565 7_565 ?
O1 Ti1 O3 174.5(4) . 7_565 ?
O3 Ti1 O3 87.5(6) . 7_565 ?
O1 Ti1 O2 84.8(4) 7_565 . ?
O1 Ti1 O2 84.8(4) . . ?
O3 Ti1 O2 90.5(4) . . ?
O3 Ti1 O2 90.5(4) 7_565 . ?
O1 Ti1 Cl1 90.3(3) 7_565 . ?
O1 Ti1 Cl1 90.3(3) . . ?
O3 Ti1 Cl1 94.7(3) . . ?
O3 Ti1 Cl1 94.7(3) 7_565 . ?
O2 Ti1 Cl1 172.8(5) . . ?
O1 Ti1 C31 149.6(4) 7_565 . ?
O1 Ti1 C31 117.4(4) . . ?
O3 Ti1 C31 27.7(4) . . ?
O3 Ti1 C31 59.9(5) 7_565 . ?
O2 Ti1 C31 93.8(5) . . ?
Cl1 Ti1 C31 93.1(4) . . ?
O1 Ti1 C31 117.4(4) 7_565 7_565 ?
O1 Ti1 C31 149.6(4) . 7_565 ?
O3 Ti1 C31 59.9(5) . 7_565 ?
O3 Ti1 C31 27.7(4) 7_565 7_565 ?
O2 Ti1 C31 93.8(5) . 7_565 ?
Cl1 Ti1 C31 93.1(4) . 7_565 ?
C31 Ti1 C31 32.2(7) . 7_565 ?
O1 P1 O12 109.1(6) . . ?
O1 P1 O11 108.4(5) . . ?
O12 P1 O11 101.9(6) . . ?
O1 P1 Co1 116.6(4) . . ?
O12 P1 Co1 109.7(4) . . ?
O11 P1 Co1 110.2(4) . . ?
O2 P2 O21 109.1(6) . 7_565 ?
O2 P2 O21 109.1(6) . . ?
O21 P2 O21 103.9(9) 7_565 . ?
O2 P2 Co1 115.5(6) . . ?
O21 P2 Co1 109.3(5) 7_565 . ?
O21 P2 Co1 109.3(5) . . ?
P1 O1 Ti1 134.7(6) . . ?
P2 O2 Ti1 135.6(8) . . ?
C31 O3 Ti1 107.5(9) . . ?
C11 O11 C11A 34.9(20) . . ?
C11 O11 P1 127.4(19) . . ?
C11A O11 P1 119.6(13) . . ?
C13 O12 C13A 45.6(17) . . ?
C13 O12 P1 130.6(15) . . ?
C13A O12 P1 123.0(14) . . ?
C21A O21 C21 51.9(22) . . ?
C21A O21 P2 127.1(26) . . ?
C21 O21 P2 127.3(20) . . ?
O3 C31 C32 127.2(13) . . ?
O3 C31 C31 118.4(7) . 7_565 ?
C32 C31 C31 114.3(9) . 7_565 ?
O3 C31 Ti1 44.7(7) . . ?
C32 C31 Ti1 171.8(12) . . ?
C31 C31 Ti1 73.9(3) 7_565 . ?
C33 C32 C31 127.0(14) . . ?
C33 C32 Cl2 120.8(13) . . ?
C31 C32 Cl2 112.1(12) . . ?
C32 C33 C33 118.7(9) . 7_565 ?
C32 C33 Cl3 121.1(12) . . ?
C33 C33 Cl3 120.1(5) 7_565 . ?
C1A C1 C1A 165.3(100) 7_565 . ?
C1A C1 C2 156.6(80) 7_565 . ?
C1A C1 C2 38.1(45) . . ?
C1A C1 C2 38.1(45) 7_565 7_565 ?
C1A C1 C2 156.6(80) . 7_565 ?
C2 C1 C2 118.5(49) . 7_565 ?
C1A C1 C2A 135.9(70) 7_565 . ?
C1A C1 C2A 58.6(50) . . ?
C2 C1 C2A 21.7(24) . . ?
C2 C1 C2A 98.3(34) 7_565 . ?
C1A C1 C2A 58.6(50) 7_565 7_565 ?
C1A C1 C2A 135.9(70) . 7_565 ?
C2 C1 C2A 98.3(34) . 7_565 ?
C2 C1 C2A 21.7(24) 7_565 7_565 ?
C2A C1 C2A 77.3(33) . 7_565 ?
C1A C1 Co1 93.4(67) 7_565 . ?
C1A C1 Co1 93.4(67) . . ?
C2 C1 Co1 77.2(24) . . ?
C2 C1 Co1 77.2(24) 7_565 . ?
C2A C1 Co1 62.4(26) . . ?
C2A C1 Co1 62.4(26) 7_565 . ?
C1 C1A C2 114.0(68) . . ?
C1 C1A C2A 95.2(67) . . ?
C2 C1A C2A 21.0(35) . . ?
C1 C1A C1A 7.3(60) . 7_565 ?
C2 C1A C1A 121.4(46) . 7_565 ?
C2A C1A C1A 102.5(32) . 7_565 ?
C1 C1A Co1 67.0(64) . . ?
C2 C1A Co1 78.0(36) . . ?
C2A C1A Co1 60.2(31) . . ?
C1A C1A Co1 70.6(16) 7_565 . ?
C2A C2 C1A 125.1(87) . . ?
C2A C2 C3 15.0(78) . . ?
C1A C2 C3 129.6(54) . . ?
C2A C2 C1 99.8(78) . . ?
C1A C2 C1 27.9(37) . . ?
C3 C2 C1 102.1(35) . . ?
C2A C2 C3A 25.2(72) . . ?
C1A C2 C3A 109.2(49) . . ?
C3 C2 C3A 20.7(20) . . ?
C1 C2 C3A 81.5(29) . . ?
C2A C2 Co1 56.3(74) . . ?
C1A C2 Co1 76.5(40) . . ?
C3 C2 Co1 69.4(15) . . ?
C1 C2 Co1 63.4(23) . . ?
C3A C2 Co1 60.9(23) . . ?
C2 C2A C3 153.9(100) . . ?
C2 C2A C3A 144.0(100) . . ?
C3 C2A C3A 29.4(30) . . ?
C2 C2A C1A 33.9(59) . . ?
C3 C2A C1A 147.2(68) . . ?
C3A C2A C1A 119.5(52) . . ?
C2 C2A C1 58.4(62) . . ?
C3 C2A C1 122.3(50) . . ?
C3A C2A C1 93.6(36) . . ?
C1A C2A C1 26.1(27) . . ?
C2 C2A Co1 108.1(78) . . ?
C3 C2A Co1 94.5(56) . . ?
C3A C2A Co1 76.9(38) . . ?
C1A C2A Co1 80.1(33) . . ?
C1 C2A Co1 68.1(25) . . ?
C2 C2A C3 129.1(76) . 7_565 ?
C3 C2A C3 48.6(40) . 7_565 ?
C3A C2A C3 19.2(25) . 7_565 ?
C1A C2A C3 100.8(37) . 7_565 ?
C1 C2A C3 74.7(18) . 7_565 ?
Co1 C2A C3 67.1(21) . 7_565 ?
C3A C3 C2A 119.3(60) . . ?
C3A C3 C2 120.1(61) . . ?
C2A C3 C2 11.0(60) . . ?
C3A C3 C3 11.8(50) . 7_565 ?
C2A C3 C3 107.5(44) . 7_565 ?
C2 C3 C3 108.4(18) . 7_565 ?
C3A C3 C2A 35.7(45) . 7_565 ?
C2A C3 C2A 83.6(51) . 7_565 ?
C2 C3 C2A 84.9(21) . 7_565 ?
C3 C3 C2A 23.9(15) 7_565 7_565 ?
C3A C3 Co1 76.0(62) . . ?
C2A C3 Co1 62.7(52) . . ?
C2 C3 Co1 72.3(15) . . ?
C3 C3 Co1 68.8(9) 7_565 . ?
C2A C3 Co1 55.2(22) 7_565 . ?
C3 C3A C3 156.4(99) . 7_565 ?
C3 C3A C2A 31.3(38) . . ?
C3 C3A C2A 125.1(69) 7_565 . ?
C3 C3A C2A 125.1(69) . 7_565 ?
C3 C3A C2A 31.3(38) 7_565 7_565 ?
C2A C3A C2A 93.8(53) . 7_565 ?
C3 C3A C2 117.3(61) . 7_565 ?
C3 C3A C2 39.2(43) 7_565 7_565 ?
C2A C3A C2 86.4(34) . 7_565 ?
C2A C3A C2 10.8(31) 7_565 7_565 ?
C3 C3A C2 39.2(43) . . ?
C3 C3A C2 117.3(61) 7_565 . ?
C2A C3A C2 10.8(31) . . ?
C2A C3A C2 86.4(34) 7_565 . ?
C2 C3A C2 78.1(26) 7_565 . ?
C3 C3A Co1 82.6(62) . . ?
C3 C3A Co1 82.5(62) 7_565 . ?
C2A C3A Co1 62.5(34) . . ?
C2A C3A Co1 62.5(34) 7_565 . ?
C2 C3A Co1 65.3(20) 7_565 . ?
C2 C3A Co1 65.3(20) . . ?
C11A C11 C12A 88.4(33) . . ?
C11A C11 O11 75.6(21) . . ?
C12A C11 O11 135.8(35) . . ?
C11A C11 C12 60.6(31) . . ?
C12A C11 C12 33.4(22) . . ?
O11 C11 C12 106.5(27) . . ?
C11 C11A C12 84.9(33) . . ?
C11 C11A O11 69.5(19) . . ?
C12 C11A O11 114.8(27) . . ?
C11 C11A C12A 57.3(27) . . ?
C12 C11A C12A 33.1(21) . . ?
O11 C11A C12A 113.5(22) . . ?
C12A C12 C11A 87.0(36) . . ?
C12A C12 C11 58.1(29) . . ?
C11A C12 C11 34.6(22) . . ?
C12 C12A C11 88.5(31) . . ?
C12 C12A C11A 59.9(31) . . ?
C11 C12A C11A 34.3(22) . . ?
C13A C13 O12 68.6(16) . . ?
C13A C13 C14 74.7(27) . . ?
O12 C13 C14 125.3(26) . . ?
C13A C13 C14A 63.5(22) . . ?
O12 C13 C14A 99.6(22) . . ?
C14 C13 C14A 26.1(23) . . ?
C13 C13A O12 65.8(15) . . ?
C13 C13A C14A 76.4(30) . . ?
O12 C13A C14A 104.6(25) . . ?
C13 C13A C14 64.4(21) . . ?
O12 C13A C14 116.1(23) . . ?
C14A C13A C14 26.7(23) . . ?
C14A C14 C13 88.3(45) . . ?
C14A C14 C13A 69.9(36) . . ?
C13 C14 C13A 40.9(16) . . ?
C14 C14A C13A 83.3(41) . . ?
C14 C14A C13 65.6(37) . . ?
C13A C14A C13 40.0(18) . . ?
C22A C21 C21A 78.4(30) . . ?
C22A C21 O21 141.9(39) . . ?
C21A C21 O21 63.5(16) . . ?
C22A C21 C22 38.5(29) . . ?
C21A C21 C22 58.6(28) . . ?
O21 C21 C22 113.6(33) . . ?
C21 C21A C22 70.1(27) . . ?
C21 C21A O21 64.6(17) . . ?
C22 C21A O21 124.0(39) . . ?
C21 C21A C22A 46.9(26) . . ?
C22 C21A C22A 37.9(24) . . ?
O21 C21A C22A 111.5(32) . . ?
C22A C22 C21A 78.8(37) . . ?
C22A C22 C21 47.8(33) . . ?
C21A C22 C21 51.3(23) . . ?
C22 C22A C21 93.7(45) . . ?
C22 C22A C21A 63.3(36) . . ?
C21 C22A C21A 54.7(27) . . ?

loop_
_geom_bond_atom_site_label_1
_geom_bond_atom_site_label_2
_geom_bond_distance
_geom_bond_site_symmetry_2
_geom_bond_publ_flag
Co1 C2A 1.90(6) . ?
Co1 C2A 1.90(6) 7_565 ?
Co1 C1 1.99(5) . ?
Co1 C3A 2.09(6) . ?
Co1 C3 2.13(3) 7_565 ?
Co1 C3 2.13(3) . ?
Co1 C2 2.17(3) 7_565 ?
Co1 C2 2.17(3) . ?
Co1 C1A 2.16(5) 7_565 ?
Co1 C1A 2.16(5) . ?
Co1 P1 2.181(4) . ?
Co1 P1 2.181(4) 7_565 ?
Ti1 O1 1.974(9) 7_565 ?
Ti1 O1 1.974(9) . ?
Ti1 O3 1.983(9) . ?
Ti1 O3 1.983(9) 7_565 ?
Ti1 O2 1.991(14) . ?
Ti1 Cl1 2.321(7) . ?
Ti1 C31 2.69(2) . ?
Ti1 C31 2.69(2) 7_565 ?
P1 O1 1.513(9) . ?
P1 O12 1.569(10) . ?
P1 O11 1.582(10) . ?
P2 O2 1.519(13) . ?
P2 O21 1.582(11) 7_565 ?
P2 O21 1.582(11) . ?
Cl2 C32 1.772(15) . ?
Cl3 C33 1.687(14) . ?
O3 C31 1.31(2) . ?
O11 C11 1.39(2) . ?
O11 C11A 1.44(2) . ?
O12 C13 1.37(2) . ?
O12 C13A 1.40(2) . ?
O21 C21A 1.39(2) . ?
O21 C21 1.40(2) . ?
C31 C32 1.49(2) . ?
C31 C31 1.49(3) 7_565 ?
C32 C33 1.38(2) . ?
C33 C33 1.39(3) 7_565 ?
C1 C1A 0.72(6) 7_565 ?
C1 C1A 0.72(6) . ?
C1 C2 1.41(2) . ?
C1 C2 1.41(2) 7_565 ?
C1 C2A 1.63(7) . ?
C1 C2A 1.63(7) 7_565 ?
C1A C2 0.95(6) . ?
C1A C2A 1.40(2) . ?
C1A C1A 1.43(12) 7_565 ?
C2 C2A 0.61(5) . ?
C2 C3 1.41(2) . ?
C2 C3A 1.93(6) . ?
C2A C3 0.83(5) . ?
C2A C3A 1.40(2) . ?
C2A C3 1.96(5) 7_565 ?
C3 C3A 0.79(4) . ?
C3 C3 1.54(7) 7_565 ?
C3 C2A 1.96(5) 7_565 ?
C3A C3 0.79(4) 7_565 ?
C3A C2A 1.40(2) 7_565 ?
C3A C2 1.93(6) 7_565 ?
C11 C11A 0.85(5) . ?
C11 C12A 1.27(4) . ?
C11 C12 1.50(2) . ?
C11A C12 1.31(4) . ?
C11A C12A 1.51(2) . ?
C12 C12A 0.83(5) . ?
C13 C13A 1.08(4) . ?
C13 C14 1.48(2) . ?
C13 C14A 1.63(5) . ?
C13A C14A 1.50(2) . ?
C13A C14 1.59(4) . ?
C14 C14A 0.72(6) . ?
C21 C22A 1.09(5) . ?
C21 C21A 1.22(5) . ?
C21 C22 1.47(2) . ?
C21A C22 1.34(6) . ?
C21A C22A 1.47(2) . ?
C22 C22A 0.92(5) . ?
